data_2230284
loop_
_publ_author_name
'Khan, Muhammad Naeem'
'Tahir, M. Nawaz'
'Khan, Misbahul Ain'
'Munawar, Munawar Ali'
'Ather, Abdul Qayyum'

_publ_section_title
;
 Diethyl
 2-{[(5-oxo-5<i>H</i>-thiochromeno[2,3-<i>b</i>]pyridin-7-yl)amino]methylidene}propanedioate
;
_journal_coeditor_code DN2678
_journal_issue 6
_journal_name_full 'Acta Crystallographica Section E'
_journal_page_first o1348
_journal_paper_doi 10.1107/S1600536811016291
_journal_volume 67
_journal_year 2011
_chemical_formula_iupac 'C20 H18 N2 O5 S'
_chemical_formula_moiety 'C20 H18 N2 O5 S'
_chemical_formula_sum 'C20 H18 N2 O5 S'
_chemical_formula_weight 398.42
_chemical_name_systematic
;
Diethyl 2-{[(5-oxo-5<i>H</i>-thiochromeno[2,3-<i>b</i>]pyridin-7-
yl)amino]methylidene}propanedioate
;
_space_group_IT_number 15
_symmetry_cell_setting monoclinic
_symmetry_space_group_name_Hall '-C 2yc'
_symmetry_space_group_name_H-M 'C 1 2/c 1'
_atom_sites_solution_hydrogens geom
_atom_sites_solution_primary direct
_atom_sites_solution_secondary difmap
_audit_creation_method SHELXL-97
_cell_angle_alpha 90
_cell_angle_beta 94.330(3)
_cell_angle_gamma 90
_cell_formula_units_Z 8
_cell_length_a 13.8013(7)
_cell_length_b 7.5180(3)
_cell_length_c 36.2743(15)
_cell_measurement_reflns_used 1789
_cell_measurement_temperature 296(2)
_cell_measurement_theta_max 25.25
_cell_measurement_theta_min 2.25
_cell_volume 3753.0(3)
_computing_cell_refinement 'SAINT (Bruker, 2009)'
_computing_data_collection 'APEX2 (Bruker, 2009)'
_computing_data_reduction 'SAINT (Bruker, 2009)'
_computing_molecular_graphics
;
ORTEPIII (Burnett & Johnson, 1996), ORTEP-3 for Windows (Farrugia,
1997) and
PLATON (Spek, 2009)'
;
_computing_publication_material 'SHELXL97 (Sheldrick, 2008)'
_computing_structure_refinement 'SHELXL97 (Sheldrick, 2008)'
_computing_structure_solution 'SHELXS97 (Sheldrick, 2008)'
_diffrn_ambient_temperature 296(2)
_diffrn_detector_area_resol_mean 8.10
_diffrn_measured_fraction_theta_full 0.998
_diffrn_measured_fraction_theta_max 0.998
_diffrn_measurement_device_type 'Bruker Kappa APEXII CCD'
_diffrn_measurement_method \w
_diffrn_radiation_monochromator graphite
_diffrn_radiation_source 'fine-focus sealed tube'
_diffrn_radiation_type MoK\a
_diffrn_radiation_wavelength 0.71073
_diffrn_reflns_av_R_equivalents 0.0768
_diffrn_reflns_av_sigmaI/netI 0.0853
_diffrn_reflns_limit_h_max 16
_diffrn_reflns_limit_h_min -16
_diffrn_reflns_limit_k_max 8
_diffrn_reflns_limit_k_min 0
_diffrn_reflns_limit_l_max 42
_diffrn_reflns_limit_l_min 0
_diffrn_reflns_number 13274
_diffrn_reflns_theta_full 25.00
_diffrn_reflns_theta_max 25.03
_diffrn_reflns_theta_min 2.25
_diffrn_standards_number 0
_exptl_absorpt_coefficient_mu 0.208
_exptl_absorpt_correction_T_max 0.985
_exptl_absorpt_correction_T_min 0.968
_exptl_absorpt_correction_type multi-scan
_exptl_absorpt_process_details '(SADABS; Bruker, 2005)'
_exptl_crystal_colour yellow
_exptl_crystal_density_diffrn 1.410
_exptl_crystal_density_method 'not measured'
_exptl_crystal_description needle
_exptl_crystal_F_000 1664
_exptl_crystal_size_max 0.35
_exptl_crystal_size_mid 0.18
_exptl_crystal_size_min 0.15
_refine_diff_density_max 0.199
_refine_diff_density_min -0.182
_refine_ls_extinction_method none
_refine_ls_goodness_of_fit_ref 0.972
_refine_ls_hydrogen_treatment constr
_refine_ls_matrix_type full
_refine_ls_number_parameters 269
_refine_ls_number_reflns 3314
_refine_ls_number_restraints 10
_refine_ls_restrained_S_all 0.982
_refine_ls_R_factor_all 0.1250
_refine_ls_R_factor_gt 0.0544
_refine_ls_shift/su_max 0.001
_refine_ls_shift/su_mean 0.000
_refine_ls_structure_factor_coef Fsqd
_refine_ls_weighting_details 'calc w=1/[\s^2^(Fo^2^)+(0.0533P)^2^+0.0000P] where P=(Fo^2^+2Fc^2^)/3'
_refine_ls_weighting_scheme calc
_refine_ls_wR_factor_gt 0.1059
_refine_ls_wR_factor_ref 0.1304
_reflns_number_gt 1776
_reflns_number_total 3314
_reflns_threshold_expression I>2\s(I)
_cod_data_source_file dn2678.cif
_cod_data_source_block I
_cod_original_sg_symbol_H-M 'C 2/c'
_cod_database_code 2230284
_cod_database_fobs_code 2230284

loop_
_symmetry_equiv_pos_as_xyz
'x, y, z'
'-x, y, -z+1/2'
'x+1/2, y+1/2, z'
'-x+1/2, y+1/2, -z+1/2'
'-x, -y, -z'
'x, -y, z-1/2'
'-x+1/2, -y+1/2, -z'
'x+1/2, -y+1/2, z-1/2'

loop_
_atom_site_type_symbol
_atom_site_label
_atom_site_fract_x
_atom_site_fract_y
_atom_site_fract_z
_atom_site_U_iso_or_equiv
_atom_site_adp_type
_atom_site_calc_flag
_atom_site_refinement_flags
_atom_site_occupancy
_atom_site_symmetry_multiplicity
_atom_site_disorder_assembly
_atom_site_disorder_group
S S1 0.10364(6) -0.08366(11) -0.04024(2) 0.0529(3) Uani d . 1 1 . .
O O1 0.11162(17) 0.4807(3) -0.00428(6) 0.0604(7) Uani d . 1 1 . .
O O2 0.3194(2) 0.3243(3) 0.21973(6) 0.0911(9) Uani d D 1 1 . .
C C16A 0.3217(7) 0.1867(9) 0.24963(15) 0.1062(19) Uani d PD 0.75 1 A 1
H H16A 0.2563 0.1492 0.2540 0.127 Uiso calc PR 0.75 1 A 1
H H16B 0.3585 0.0834 0.2428 0.127 Uiso calc PR 0.75 1 A 1
C C17A 0.3688(6) 0.2726(9) 0.28278(13) 0.1062(19) Uani d PD 0.75 1 A 1
H H17A 0.4333 0.3086 0.2780 0.159 Uiso calc PR 0.75 1 A 1
H H17B 0.3718 0.1901 0.3030 0.159 Uiso calc PR 0.75 1 A 1
H H17C 0.3318 0.3751 0.2890 0.159 Uiso calc PR 0.75 1 A 1
C C16B 0.2928(14) 0.259(3) 0.2569(5) 0.122(7) Uani d PD 0.25 1 A 2
H H16C 0.2441 0.1659 0.2556 0.147 Uiso calc PR 0.25 1 A 2
H H16D 0.2762 0.3534 0.2736 0.147 Uiso calc PR 0.25 1 A 2
C C17B 0.3965(14) 0.192(3) 0.2636(8) 0.122(7) Uani d PD 0.25 1 A 2
H H17D 0.4131 0.1221 0.2429 0.184 Uiso calc PR 0.25 1 A 2
H H17E 0.4019 0.1198 0.2855 0.184 Uiso calc PR 0.25 1 A 2
H H17F 0.4401 0.2912 0.2668 0.184 Uiso calc PR 0.25 1 A 2
O O3 0.2852(2) 0.0944(4) 0.18250(6) 0.0853(9) Uani d . 1 1 . .
O O4 0.40074(19) 0.5902(3) 0.18304(7) 0.0793(8) Uani d D 1 1 . .
C C19A 0.4388(7) 0.7695(14) 0.1889(4) 0.105(3) Uani d PD 0.53 1 B 3
H H19A 0.4366 0.8060 0.2145 0.126 Uiso calc PR 0.53 1 B 3
H H19B 0.4031 0.8548 0.1730 0.126 Uiso calc PR 0.53 1 B 3
C C20A 0.5401(7) 0.7499(13) 0.1787(3) 0.105(3) Uani d PD 0.53 1 B 3
H H20A 0.5726 0.6611 0.1941 0.157 Uiso calc PR 0.53 1 B 3
H H20B 0.5734 0.8614 0.1822 0.157 Uiso calc PR 0.53 1 B 3
H H20C 0.5399 0.7146 0.1533 0.157 Uiso calc PR 0.53 1 B 3
C C19B 0.4500(8) 0.7644(17) 0.1791(5) 0.108(4) Uani d PD 0.47 1 B 4
H H19C 0.4098 0.8599 0.1874 0.130 Uiso calc PR 0.47 1 B 4
H H19D 0.4615 0.7854 0.1534 0.130 Uiso calc PR 0.47 1 B 4
C C20B 0.5450(7) 0.7572(16) 0.2024(3) 0.108(4) Uani d PD 0.47 1 B 4
H H20D 0.5325 0.7451 0.2280 0.163 Uiso calc PR 0.47 1 B 4
H H20E 0.5808 0.8647 0.1990 0.163 Uiso calc PR 0.47 1 B 4
H H20F 0.5822 0.6571 0.1950 0.163 Uiso calc PR 0.47 1 B 4
O O5 0.2939(2) 0.6807(4) 0.13788(7) 0.0874(9) Uani d . 1 1 . .
N N1 0.0155(2) 0.0557(4) -0.09743(7) 0.0591(8) Uani d . 1 1 . .
N N2 0.23819(19) 0.1593(4) 0.11064(7) 0.0544(8) Uani d . 1 1 . .
H H2 0.2432 0.0765 0.1270 0.065 Uiso calc R 1 1 . .
C C1 0.1051(2) 0.3242(5) -0.01327(8) 0.0440(8) Uani d . 1 1 . .
C C2 0.0601(2) 0.2734(4) -0.05003(8) 0.0446(8) Uani d . 1 1 . .
C C3 0.0182(2) 0.4052(5) -0.07279(9) 0.0618(10) Uani d . 1 1 . .
H H3 0.0195 0.5229 -0.0649 0.074 Uiso calc R 1 1 . .
C C4 -0.0251(3) 0.3623(6) -0.10695(10) 0.0737(12) Uani d . 1 1 . .
H H4 -0.0542 0.4491 -0.1223 0.088 Uiso calc R 1 1 . .
C C5 -0.0242(3) 0.1861(6) -0.11782(9) 0.0719(11) Uani d . 1 1 . .
H H5 -0.0533 0.1574 -0.1410 0.086 Uiso calc R 1 1 . .
C C6 0.0558(2) 0.1015(4) -0.06379(8) 0.0460(8) Uani d . 1 1 . .
C C7 0.1410(2) 0.0021(4) 0.00313(8) 0.0407(8) Uani d . 1 1 . .
C C8 0.1395(2) 0.1820(4) 0.01247(8) 0.0390(8) Uani d . 1 1 . .
C C9 0.1711(2) 0.2333(4) 0.04837(8) 0.0452(8) Uani d . 1 1 . .
H H9 0.1691 0.3528 0.0549 0.054 Uiso calc R 1 1 . .
C C10 0.2052(2) 0.1102(5) 0.07425(8) 0.0448(8) Uani d . 1 1 . .
C C11 0.2065(2) -0.0693(4) 0.06457(8) 0.0507(9) Uani d . 1 1 . .
H H11 0.2294 -0.1534 0.0819 0.061 Uiso calc R 1 1 . .
C C12 0.1743(2) -0.1219(4) 0.02973(8) 0.0468(8) Uani d . 1 1 . .
H H12 0.1746 -0.2421 0.0237 0.056 Uiso calc R 1 1 . .
C C13 0.2620(2) 0.3227(5) 0.12156(8) 0.0525(9) Uani d . 1 1 A .
H H13 0.2555 0.4106 0.1035 0.063 Uiso calc R 1 1 . .
C C14 0.2949(2) 0.3776(4) 0.15601(8) 0.0503(9) Uani d . 1 1 . .
C C15 0.3008(3) 0.2515(6) 0.18640(9) 0.0634(10) Uani d . 1 1 A .
C C18 0.3268(3) 0.5646(5) 0.15800(9) 0.0608(10) Uani d . 1 1 A .

loop_
_atom_site_aniso_label
_atom_site_aniso_U_11
_atom_site_aniso_U_22
_atom_site_aniso_U_33
_atom_site_aniso_U_12
_atom_site_aniso_U_13
_atom_site_aniso_U_23
S1 0.0609(6) 0.0445(6) 0.0529(5) 0.0014(5) 0.0003(4) -0.0085(4)
O1 0.0728(18) 0.0357(15) 0.0714(15) 0.0011(13) -0.0036(12) -0.0025(12)
O2 0.150(3) 0.077(2) 0.0444(14) -0.0195(18) -0.0106(15) 0.0048(13)
C16A 0.175(6) 0.088(4) 0.050(2) 0.010(4) -0.023(3) 0.004(2)
C17A 0.175(6) 0.088(4) 0.050(2) 0.010(4) -0.023(3) 0.004(2)
C16B 0.20(2) 0.056(13) 0.107(13) -0.034(13) 0.004(15) 0.009(9)
C17B 0.20(2) 0.056(13) 0.107(13) -0.034(13) 0.004(15) 0.009(9)
O3 0.135(3) 0.0529(19) 0.0666(16) -0.0019(18) 0.0001(15) 0.0044(14)
O4 0.085(2) 0.0608(19) 0.0880(18) -0.0109(15) -0.0233(15) -0.0001(14)
C19A 0.127(9) 0.055(5) 0.129(7) -0.022(5) -0.010(6) 0.006(4)
C20A 0.127(9) 0.055(5) 0.129(7) -0.022(5) -0.010(6) 0.006(4)
C19B 0.080(8) 0.102(8) 0.138(8) -0.009(5) -0.026(5) -0.044(6)
C20B 0.080(8) 0.102(8) 0.138(8) -0.009(5) -0.026(5) -0.044(6)
O5 0.115(2) 0.063(2) 0.0792(18) 0.0021(16) -0.0280(16) 0.0106(15)
N1 0.058(2) 0.072(2) 0.0474(17) -0.0035(16) 0.0008(14) -0.0064(15)
N2 0.065(2) 0.053(2) 0.0452(16) -0.0068(16) 0.0044(13) 0.0012(13)
C1 0.034(2) 0.044(2) 0.054(2) -0.0031(17) 0.0088(15) 0.0006(17)
C2 0.038(2) 0.046(2) 0.0496(19) 0.0001(16) 0.0032(15) 0.0073(16)
C3 0.060(2) 0.059(3) 0.065(2) 0.003(2) 0.0019(19) 0.003(2)
C4 0.075(3) 0.081(3) 0.063(3) 0.007(2) -0.008(2) 0.016(2)
C5 0.075(3) 0.091(4) 0.049(2) -0.001(3) -0.0056(19) 0.000(2)
C6 0.039(2) 0.054(2) 0.0446(18) -0.0004(17) 0.0057(15) 0.0009(17)
C7 0.035(2) 0.039(2) 0.0479(18) -0.0044(16) 0.0062(15) 0.0002(15)
C8 0.0351(19) 0.037(2) 0.0452(18) -0.0044(15) 0.0061(14) -0.0006(15)
C9 0.044(2) 0.042(2) 0.0507(19) -0.0033(16) 0.0073(16) -0.0075(16)
C10 0.047(2) 0.050(2) 0.0386(17) -0.0050(17) 0.0066(14) 0.0010(16)
C11 0.053(2) 0.046(2) 0.053(2) -0.0014(18) 0.0071(17) 0.0101(17)
C12 0.051(2) 0.037(2) 0.052(2) -0.0022(16) 0.0077(16) -0.0007(15)
C13 0.051(2) 0.060(3) 0.047(2) -0.0038(19) 0.0060(16) 0.0018(17)
C14 0.059(2) 0.049(2) 0.0430(18) -0.0047(18) 0.0061(16) 0.0007(16)
C15 0.072(3) 0.066(3) 0.051(2) 0.003(2) -0.0017(19) -0.005(2)
C18 0.067(3) 0.064(3) 0.050(2) 0.001(2) -0.0044(19) -0.0032(19)

loop_
_atom_type_symbol
_atom_type_description
_atom_type_scat_dispersion_real
_atom_type_scat_dispersion_imag
_atom_type_scat_source
C C 0.0033 0.0016 'International Tables Vol C Tables 4.2.6.8 and 6.1.1.4'
H H 0.0000 0.0000 'International Tables Vol C Tables 4.2.6.8 and 6.1.1.4'
N N 0.0061 0.0033 'International Tables Vol C Tables 4.2.6.8 and 6.1.1.4'
O O 0.0106 0.0060 'International Tables Vol C Tables 4.2.6.8 and 6.1.1.4'
S S 0.1246 0.1234 'International Tables Vol C Tables 4.2.6.8 and 6.1.1.4'

loop_
_geom_angle_atom_site_label_1
_geom_angle_atom_site_label_2
_geom_angle_atom_site_label_3
_geom_angle_site_symmetry_1
_geom_angle_site_symmetry_3
_geom_angle
_geom_angle_publ_flag
C6 S1 C7 . . 102.90(15) ?
C15 O2 C16A . . 111.4(4) ?
C15 O2 C16B . . 129.4(11) ?
C16A O2 C16B . . 28.4(8) ?
C17A C16A O2 . . 105.8(5) ?
C17A C16A H16A . . 110.6 ?
O2 C16A H16A . . 110.6 ?
C17A C16A H16B . . 110.6 ?
O2 C16A H16B . . 110.6 ?
H16A C16A H16B . . 108.7 ?
O2 C16B C17B . . 87.8(14) ?
O2 C16B H16C . . 114.0 ?
C17B C16B H16C . . 114.0 ?
O2 C16B H16D . . 114.0 ?
C17B C16B H16D . . 114.0 ?
H16C C16B H16D . . 111.2 ?
C16B C17B H17D . . 109.5 ?
C16B C17B H17E . . 109.5 ?
H17D C17B H17E . . 109.5 ?
C16B C17B H17F . . 109.5 ?
H17D C17B H17F . . 109.5 ?
H17E C17B H17F . . 109.5 ?
C18 O4 C19A . . 118.9(6) ?
C18 O4 C19B . . 113.3(6) ?
C19A O4 C19B . . 15.6(11) ?
O4 C19A C20A . . 102.0(8) ?
O4 C19A H19A . . 111.4 ?
C20A C19A H19A . . 111.4 ?
O4 C19A H19B . . 111.4 ?
C20A C19A H19B . . 111.4 ?
H19A C19A H19B . . 109.2 ?
O4 C19B C20B . . 107.4(10) ?
O4 C19B H19C . . 110.2 ?
C20B C19B H19C . . 110.2 ?
O4 C19B H19D . . 110.2 ?
C20B C19B H19D . . 110.2 ?
H19C C19B H19D . . 108.5 ?
C5 N1 C6 . . 116.3(3) ?
C13 N2 C10 . . 125.3(3) ?
C13 N2 H2 . . 117.4 ?
C10 N2 H2 . . 117.4 ?
O1 C1 C8 . . 121.0(3) ?
O1 C1 C2 . . 120.4(3) ?
C8 C1 C2 . . 118.5(3) ?
C6 C2 C3 . . 116.6(3) ?
C6 C2 C1 . . 124.7(3) ?
C3 C2 C1 . . 118.7(3) ?
C4 C3 C2 . . 120.2(3) ?
C4 C3 H3 . . 119.9 ?
C2 C3 H3 . . 119.9 ?
C3 C4 C5 . . 118.0(4) ?
C3 C4 H4 . . 121.0 ?
C5 C4 H4 . . 121.0 ?
N1 C5 C4 . . 124.3(4) ?
N1 C5 H5 . . 117.9 ?
C4 C5 H5 . . 117.9 ?
N1 C6 C2 . . 124.6(3) ?
N1 C6 S1 . . 110.9(3) ?
C2 C6 S1 . . 124.5(2) ?
C12 C7 C8 . . 119.4(3) ?
C12 C7 S1 . . 115.9(2) ?
C8 C7 S1 . . 124.7(2) ?
C7 C8 C9 . . 119.0(3) ?
C7 C8 C1 . . 124.0(3) ?
C9 C8 C1 . . 117.0(3) ?
C10 C9 C8 . . 121.2(3) ?
C10 C9 H9 . . 119.4 ?
C8 C9 H9 . . 119.4 ?
C9 C10 C11 . . 119.3(3) ?
C9 C10 N2 . . 122.1(3) ?
C11 C10 N2 . . 118.6(3) ?
C12 C11 C10 . . 120.2(3) ?
C12 C11 H11 . . 119.9 ?
C10 C11 H11 . . 119.9 ?
C11 C12 C7 . . 120.9(3) ?
C11 C12 H12 . . 119.5 ?
C7 C12 H12 . . 119.5 ?
N2 C13 C14 . . 127.9(3) ?
N2 C13 H13 . . 116.1 ?
C14 C13 H13 . . 116.1 ?
C13 C14 C15 . . 119.7(3) ?
C13 C14 C18 . . 114.3(3) ?
C15 C14 C18 . . 125.9(3) ?
O3 C15 O2 . . 121.9(3) ?
O3 C15 C14 . . 123.4(3) ?
O2 C15 C14 . . 114.6(4) ?
O5 C18 O4 . . 123.0(4) ?
O5 C18 C14 . . 124.4(4) ?
O4 C18 C14 . . 112.5(3) ?

loop_
_geom_bond_atom_site_label_1
_geom_bond_atom_site_label_2
_geom_bond_site_symmetry_2
_geom_bond_distance
_geom_bond_publ_flag
S1 C6 . 1.737(3) ?
S1 C7 . 1.742(3) ?
O1 C1 . 1.222(3) ?
O2 C15 . 1.334(4) ?
O2 C16A . 1.497(6) ?
O2 C16B . 1.506(14) ?
C16A C17A . 1.472(7) ?
C16A H16A . 0.9700 ?
C16A H16B . 0.9700 ?
C17A H17A . 0.9600 ?
C17A H17B . 0.9600 ?
C17A H17C . 0.9600 ?
C16B C17B . 1.520(10) ?
C16B H16C . 0.9700 ?
C16B H16D . 0.9700 ?
C17B H17D . 0.9600 ?
C17B H17E . 0.9600 ?
C17B H17F . 0.9600 ?
O3 C15 . 1.206(4) ?
O4 C18 . 1.328(4) ?
O4 C19A . 1.457(10) ?
O4 C19B . 1.487(12) ?
C19A C20A . 1.480(9) ?
C19A H19A . 0.9700 ?
C19A H19B . 0.9700 ?
C20A H20A . 0.9600 ?
C20A H20B . 0.9600 ?
C20A H20C . 0.9600 ?
C19B C20B . 1.506(10) ?
C19B H19C . 0.9700 ?
C19B H19D . 0.9700 ?
C20B H20D . 0.9600 ?
C20B H20E . 0.9600 ?
C20B H20F . 0.9600 ?
O5 C18 . 1.204(4) ?
N1 C5 . 1.321(4) ?
N1 C6 . 1.347(4) ?
N2 C13 . 1.324(4) ?
N2 C10 . 1.413(4) ?
N2 H2 . 0.8600 ?
C1 C8 . 1.474(4) ?
C1 C2 . 1.478(4) ?
C2 C6 . 1.385(4) ?
C2 C3 . 1.388(4) ?
C3 C4 . 1.373(4) ?
C3 H3 . 0.9300 ?
C4 C5 . 1.382(5) ?
C4 H4 . 0.9300 ?
C5 H5 . 0.9300 ?
C7 C12 . 1.395(4) ?
C7 C8 . 1.395(4) ?
C8 C9 . 1.396(4) ?
C9 C10 . 1.375(4) ?
C9 H9 . 0.9300 ?
C10 C11 . 1.395(4) ?
C11 C12 . 1.366(4) ?
C11 H11 . 0.9300 ?
C12 H12 . 0.9300 ?
C13 C14 . 1.361(4) ?
C13 H13 . 0.9300 ?
C14 C15 . 1.452(4) ?
C14 C18 . 1.473(4) ?

loop_
_geom_hbond_atom_site_label_D
_geom_hbond_atom_site_label_H
_geom_hbond_atom_site_label_A
_geom_hbond_site_symmetry_A
_geom_hbond_distance_DH
_geom_hbond_distance_HA
_geom_hbond_distance_DA
_geom_hbond_angle_DHA
N2 H2 O3 . 0.86 2.06 2.683(3) 129
C11 H11 O5 1_545 0.93 2.49 3.403(4) 167
C12 H12 O1 1_545 0.93 2.45 3.322(4) 157
C17A H17C O3 4 0.96 2.58 3.516(8) 165
C19A H19B O3 1_565 0.97 2.47 3.231(11) 135

loop_
_geom_torsion_atom_site_label_1
_geom_torsion_atom_site_label_2
_geom_torsion_atom_site_label_3
_geom_torsion_atom_site_label_4
_geom_torsion_site_symmetry_1
_geom_torsion_site_symmetry_2
_geom_torsion_site_symmetry_3
_geom_torsion_site_symmetry_4
_geom_torsion
_geom_torsion_publ_flag
C15 O2 C16A C17A . . . . 164.6(6) ?
C16B O2 C16A C17A . . . . -60.2(19) ?
C15 O2 C16B C17B . . . . 101.0(17) ?
C16A O2 C16B C17B . . . . 42.9(14) ?
C18 O4 C19A C20A . . . . -118.4(9) ?
C19B O4 C19A C20A . . . . -46(3) ?
C18 O4 C19B C20B . . . . -166.4(9) ?
C19A O4 C19B C20B . . . . 79(3) ?
O1 C1 C2 C6 . . . . 174.9(3) ?
C8 C1 C2 C6 . . . . -6.5(4) ?
O1 C1 C2 C3 . . . . -5.4(4) ?
C8 C1 C2 C3 . . . . 173.2(3) ?
C6 C2 C3 C4 . . . . 0.4(5) ?
C1 C2 C3 C4 . . . . -179.3(3) ?
C2 C3 C4 C5 . . . . -0.9(5) ?
C6 N1 C5 C4 . . . . 0.9(5) ?
C3 C4 C5 N1 . . . . 0.2(6) ?
C5 N1 C6 C2 . . . . -1.5(5) ?
C5 N1 C6 S1 . . . . 179.4(2) ?
C3 C2 C6 N1 . . . . 0.9(4) ?
C1 C2 C6 N1 . . . . -179.4(3) ?
C3 C2 C6 S1 . . . . 179.8(2) ?
C1 C2 C6 S1 . . . . -0.5(4) ?
C7 S1 C6 N1 . . . . -174.8(2) ?
C7 S1 C6 C2 . . . . 6.2(3) ?
C6 S1 C7 C12 . . . . 173.8(2) ?
C6 S1 C7 C8 . . . . -6.1(3) ?
C12 C7 C8 C9 . . . . -0.2(4) ?
S1 C7 C8 C9 . . . . 179.7(2) ?
C12 C7 C8 C1 . . . . -179.4(3) ?
S1 C7 C8 C1 . . . . 0.5(4) ?
O1 C1 C8 C7 . . . . -175.0(3) ?
C2 C1 C8 C7 . . . . 6.5(4) ?
O1 C1 C8 C9 . . . . 5.8(4) ?
C2 C1 C8 C9 . . . . -172.7(2) ?
C7 C8 C9 C10 . . . . 1.2(4) ?
C1 C8 C9 C10 . . . . -179.5(3) ?
C8 C9 C10 C11 . . . . -1.1(4) ?
C8 C9 C10 N2 . . . . 179.5(3) ?
C13 N2 C10 C9 . . . . -16.8(5) ?
C13 N2 C10 C11 . . . . 163.8(3) ?
C9 C10 C11 C12 . . . . 0.0(4) ?
N2 C10 C11 C12 . . . . 179.4(3) ?
C10 C11 C12 C7 . . . . 1.0(4) ?
C8 C7 C12 C11 . . . . -0.9(4) ?
S1 C7 C12 C11 . . . . 179.2(2) ?
C10 N2 C13 C14 . . . . -179.4(3) ?
N2 C13 C14 C15 . . . . -4.2(5) ?
N2 C13 C14 C18 . . . . 172.5(3) ?
C16A O2 C15 O3 . . . . 2.2(6) ?
C16B O2 C15 O3 . . . . -23.5(11) ?
C16A O2 C15 C14 . . . . 178.4(5) ?
C16B O2 C15 C14 . . . . 152.7(10) ?
C13 C14 C15 O3 . . . . 6.0(5) ?
C18 C14 C15 O3 . . . . -170.3(4) ?
C13 C14 C15 O2 . . . . -170.2(3) ?
C18 C14 C15 O2 . . . . 13.5(5) ?
C19A O4 C18 O5 . . . . 5.6(8) ?
C19B O4 C18 O5 . . . . -10.6(8) ?
C19A O4 C18 C14 . . . . -178.4(6) ?
C19B O4 C18 C14 . . . . 165.4(7) ?
C13 C14 C18 O5 . . . . 29.7(5) ?
C15 C14 C18 O5 . . . . -153.8(4) ?
C13 C14 C18 O4 . . . . -146.2(3) ?
C15 C14 C18 O4 . . . . 30.3(5) ?
